data_4513630
loop_
_publ_author_name
'Pang, Xue'
'Wang, Hui'
'Wang, Weizhou'
'Jin, Wei Jun'

_publ_section_title
;
 Phosphorescent \p-Hole&#x00B7;&#x00B7;&#x00B7;\p Bonding Cocrystals of
 Pyrene with Halo-perfluorobenzenes (F, Cl, Br, I)
;
_journal_issue 10
_journal_name_full 'Crystal Growth &amp; Design'
_journal_page_first 4938
_journal_paper_doi 10.1021/acs.cgd.5b00844
_journal_volume 15
_journal_year 2015
_chemical_formula_sum 'C22 H10 Cl F5'
_chemical_formula_weight 404.75
_chemical_name_systematic
; 
 ? 
;
_space_group_IT_number 14
_symmetry_cell_setting monoclinic
_symmetry_space_group_name_Hall '-P 2ybc'
_symmetry_space_group_name_H-M 'P 1 21/c 1'
_atom_sites_solution_hydrogens geom
_atom_sites_solution_primary direct
_atom_sites_solution_secondary difmap
_audit_creation_method SHELXL-97
_cell_angle_alpha 90.00
_cell_angle_beta 112.020(6)
_cell_angle_gamma 90.00
_cell_formula_units_Z 4
_cell_length_a 9.1973(12)
_cell_length_b 13.6331(18)
_cell_length_c 14.3279(15)
_cell_measurement_reflns_used 2242
_cell_measurement_temperature 110(2)
_cell_measurement_theta_max 27.19
_cell_measurement_theta_min 2.75
_cell_volume 1665.5(4)
_computing_cell_refinement 'Bruker SAINT'
_computing_data_collection 'Bruker APEX2'
_computing_data_reduction 'Bruker SAINT'
_computing_molecular_graphics 'Bruker SHELXTL'
_computing_publication_material 'Bruker SHELXTL'
_computing_structure_refinement 'SHELXL-97 (Sheldrick, 2008)'
_computing_structure_solution 'SHELXS-97 (Sheldrick, 2008)'
_diffrn_ambient_temperature 110(2)
_diffrn_measured_fraction_theta_full 0.993
_diffrn_measured_fraction_theta_max 0.993
_diffrn_measurement_device_type 'Bruker APEX-II CCD'
_diffrn_measurement_method '\f and \w scans'
_diffrn_radiation_monochromator graphite
_diffrn_radiation_source 'fine-focus sealed tube'
_diffrn_radiation_type MoK\a
_diffrn_radiation_wavelength 0.71073
_diffrn_reflns_av_R_equivalents 0.0364
_diffrn_reflns_av_sigmaI/netI 0.0546
_diffrn_reflns_limit_h_max 6
_diffrn_reflns_limit_h_min -11
_diffrn_reflns_limit_k_max 17
_diffrn_reflns_limit_k_min -17
_diffrn_reflns_limit_l_max 18
_diffrn_reflns_limit_l_min -17
_diffrn_reflns_number 9704
_diffrn_reflns_theta_full 27.59
_diffrn_reflns_theta_max 27.59
_diffrn_reflns_theta_min 2.14
_exptl_absorpt_coefficient_mu 0.287
_exptl_absorpt_correction_T_max 0.9555
_exptl_absorpt_correction_T_min 0.9448
_exptl_absorpt_correction_type multi-scan
_exptl_absorpt_process_details SADABS
_exptl_crystal_colour Colorless
_exptl_crystal_density_diffrn 1.614
_exptl_crystal_density_method 'not measured'
_exptl_crystal_description Prism
_exptl_crystal_F_000 816
_exptl_crystal_size_max 0.20
_exptl_crystal_size_mid 0.17
_exptl_crystal_size_min 0.16
_refine_diff_density_max 0.432
_refine_diff_density_min -0.418
_refine_diff_density_rms 0.069
_refine_ls_extinction_method none
_refine_ls_goodness_of_fit_ref 1.052
_refine_ls_hydrogen_treatment constr
_refine_ls_matrix_type full
_refine_ls_number_parameters 253
_refine_ls_number_reflns 3826
_refine_ls_number_restraints 0
_refine_ls_restrained_S_all 1.052
_refine_ls_R_factor_all 0.0608
_refine_ls_R_factor_gt 0.0468
_refine_ls_shift/su_max 0.000
_refine_ls_shift/su_mean 0.000
_refine_ls_structure_factor_coef Fsqd
_refine_ls_weighting_details 'calc w=1/[\s^2^(Fo^2^)+(0.0704P)^2^+0.2841P] where P=(Fo^2^+2Fc^2^)/3'
_refine_ls_weighting_scheme calc
_refine_ls_wR_factor_gt 0.1282
_refine_ls_wR_factor_ref 0.1385
_reflns_number_gt 2993
_reflns_number_total 3826
_reflns_threshold_expression >2sigma(I)
_cod_data_source_file cg5b00844_si_001.cif
_cod_data_source_block 2
_cod_depositor_comments
;
The following automatic conversions were performed:

'_symmetry_cell_setting' value 'Monoclinic' changed to 'monoclinic'
according to
/usr/data/users/saulius/crontab/automatic-downloads/rss-feeds/ACS/lib/dictionaries/cif_core.dic
dictionary named 'cif_core.dic' version 2.4.2 from 2011-04-26.

'_exptl_absorpt_correction_type' value 'Multi-scan' changed to
'multi-scan' according to
/usr/data/users/saulius/crontab/automatic-downloads/rss-feeds/ACS/lib/dictionaries/cif_core.dic
dictionary named 'cif_core.dic' version 2.4.2 from 2011-04-26.

Automatic conversion script
Id: cif_fix_values 3271 2015-04-21 07:52:19Z andrius 

 Adding full bibliography for 4513628--4513635.cif.
;
_cod_original_sg_symbol_H-M P2(1)/c
_cod_database_code 4513630

loop_
_symmetry_equiv_pos_as_xyz
'x, y, z'
'-x, y+1/2, -z+1/2'
'-x, -y, -z'
'x, -y-1/2, z-1/2'

loop_
_atom_site_label
_atom_site_type_symbol
_atom_site_fract_x
_atom_site_fract_y
_atom_site_fract_z
_atom_site_U_iso_or_equiv
_atom_site_adp_type
_atom_site_occupancy
_atom_site_symmetry_multiplicity
_atom_site_calc_flag
_atom_site_refinement_flags
C7 C 0.4005(2) 0.66084(13) 1.04468(13) 0.0206(4) Uani 1 1 d .
H7 H 0.3506 0.7105 1.0684 0.025 Uiso 1 1 calc R
C8 C 0.4986(2) 0.68696(12) 0.99912(13) 0.0207(4) Uani 1 1 d .
H8 H 0.5157 0.7546 0.9911 0.025 Uiso 1 1 calc R
C9 C 0.5781(2) 0.61515(13) 0.96235(12) 0.0178(4) Uani 1 1 d .
C10 C 0.6800(2) 0.64052(14) 0.91403(13) 0.0223(4) Uani 1 1 d .
H10 H 0.6961 0.7077 0.9031 0.027 Uiso 1 1 calc R
C11 C 0.7575(2) 0.56872(15) 0.88194(13) 0.0252(4) Uani 1 1 d .
H11 H 0.8274 0.5872 0.8503 0.030 Uiso 1 1 calc R
C12 C 0.7338(2) 0.47039(15) 0.89563(14) 0.0238(4) Uani 1 1 d .
H12 H 0.7883 0.4222 0.8735 0.029 Uiso 1 1 calc R
C13 C 0.6307(2) 0.44082(13) 0.94162(12) 0.0177(4) Uani 1 1 d .
C14 C 0.5522(2) 0.51420(12) 0.97605(12) 0.0145(4) Uani 1 1 d .
C15 C 1.1212(2) 0.85518(13) -0.05714(13) 0.0211(4) Uani 1 1 d .
H15 H 1.1763 0.8134 -0.0856 0.025 Uiso 1 1 calc R
C16 C 1.0344(2) 0.81518(12) -0.00982(13) 0.0201(4) Uani 1 1 d .
H16 H 1.0302 0.7458 -0.0050 0.024 Uiso 1 1 calc R
C17 C 0.9475(2) 0.87505(13) 0.03383(12) 0.0173(4) Uani 1 1 d .
C18 C 0.8575(2) 0.83514(13) 0.08499(13) 0.0209(4) Uani 1 1 d .
H18 H 0.8544 0.7661 0.0929 0.025 Uiso 1 1 calc R
C19 C 0.7729(2) 0.89576(14) 0.12417(13) 0.0232(4) Uani 1 1 d .
H19 H 0.7118 0.8676 0.1580 0.028 Uiso 1 1 calc R
C20 C 0.7765(2) 0.99657(14) 0.11463(14) 0.0223(4) Uani 1 1 d .
H20 H 0.7170 1.0367 0.1414 0.027 Uiso 1 1 calc R
C21 C 0.8669(2) 1.04033(13) 0.06588(12) 0.0172(4) Uani 1 1 d .
C22 C 0.9536(2) 0.97859(12) 0.02492(12) 0.0151(4) Uani 1 1 d .
Cl1 Cl 0.72576(6) 0.23847(3) 0.75241(3) 0.02828(17) Uani 1 1 d .
F1 F 0.90993(13) 0.12063(9) 0.66520(8) 0.0268(3) Uani 1 1 d .
F2 F 0.92935(14) -0.07744(9) 0.66530(8) 0.0306(3) Uani 1 1 d .
F3 F 0.76205(14) -0.18667(9) 0.74913(8) 0.0340(3) Uani 1 1 d .
F4 F 0.57673(13) -0.09802(8) 0.83623(8) 0.0267(3) Uani 1 1 d .
F5 F 0.56403(13) 0.10136(9) 0.83824(8) 0.0283(3) Uani 1 1 d .
C1 C 0.7365(2) 0.11464(14) 0.75151(12) 0.0190(4) Uani 1 1 d .
C2 C 0.8289(2) 0.06781(14) 0.70786(13) 0.0204(4) Uani 1 1 d .
C3 C 0.8378(2) -0.03292(15) 0.70741(13) 0.0232(4) Uani 1 1 d .
C4 C 0.7536(2) -0.08857(14) 0.74993(12) 0.0232(4) Uani 1 1 d .
C5 C 0.6608(2) -0.04309(15) 0.79394(14) 0.0231(4) Uani 1 1 d .
C6 C 0.6532(2) 0.05793(14) 0.79494(13) 0.0208(4) Uani 1 1 d .

loop_
_atom_site_aniso_label
_atom_site_aniso_U_11
_atom_site_aniso_U_22
_atom_site_aniso_U_33
_atom_site_aniso_U_23
_atom_site_aniso_U_13
_atom_site_aniso_U_12
C7 0.0228(10) 0.0180(9) 0.0170(9) -0.0020(7) 0.0029(8) 0.0042(7)
C8 0.0248(10) 0.0146(8) 0.0166(9) 0.0001(7) 0.0007(8) -0.0002(7)
C9 0.0178(9) 0.0206(9) 0.0108(8) 0.0001(7) 0.0005(7) -0.0029(7)
C10 0.0254(11) 0.0257(9) 0.0139(9) 0.0013(7) 0.0052(8) -0.0083(8)
C11 0.0235(11) 0.0368(11) 0.0161(9) -0.0006(8) 0.0084(8) -0.0083(8)
C12 0.0204(10) 0.0344(11) 0.0169(9) -0.0046(8) 0.0075(8) 0.0015(8)
C13 0.0175(9) 0.0217(9) 0.0114(8) -0.0009(7) 0.0024(7) 0.0019(7)
C14 0.0146(9) 0.0185(8) 0.0075(8) -0.0004(6) 0.0007(7) 0.0003(7)
C15 0.0224(10) 0.0209(9) 0.0178(9) -0.0036(7) 0.0050(8) 0.0054(7)
C16 0.0249(10) 0.0143(8) 0.0169(9) -0.0008(7) 0.0029(8) 0.0019(7)
C17 0.0164(9) 0.0202(9) 0.0109(8) -0.0005(7) 0.0002(7) 0.0000(7)
C18 0.0236(10) 0.0199(9) 0.0152(9) 0.0017(7) 0.0028(8) -0.0044(7)
C19 0.0218(10) 0.0318(10) 0.0162(9) -0.0001(8) 0.0074(8) -0.0066(8)
C20 0.0205(10) 0.0305(10) 0.0162(9) -0.0018(8) 0.0072(8) 0.0009(8)
C21 0.0168(9) 0.0213(9) 0.0109(8) -0.0013(7) 0.0024(7) 0.0019(7)
C22 0.0143(9) 0.0191(9) 0.0089(8) -0.0005(6) 0.0010(7) 0.0018(7)
Cl1 0.0393(3) 0.0213(3) 0.0224(3) -0.00086(18) 0.0094(2) 0.00268(19)
F1 0.0259(6) 0.0353(6) 0.0215(6) 0.0023(5) 0.0114(5) -0.0015(5)
F2 0.0309(7) 0.0359(7) 0.0253(6) -0.0084(5) 0.0109(5) 0.0094(5)
F3 0.0424(8) 0.0197(6) 0.0307(7) -0.0033(5) 0.0033(6) 0.0015(5)
F4 0.0273(7) 0.0287(6) 0.0223(6) 0.0063(5) 0.0071(5) -0.0091(5)
F5 0.0253(7) 0.0401(7) 0.0232(6) -0.0028(5) 0.0132(5) 0.0041(5)
C1 0.0207(10) 0.0212(9) 0.0118(9) -0.0006(6) 0.0023(7) 0.0016(7)
C2 0.0194(10) 0.0268(10) 0.0133(9) -0.0001(7) 0.0041(7) 0.0000(7)
C3 0.0213(10) 0.0293(10) 0.0150(9) -0.0051(7) 0.0024(8) 0.0048(8)
C4 0.0254(11) 0.0207(9) 0.0154(9) -0.0028(7) -0.0015(8) 0.0011(7)
C5 0.0216(10) 0.0273(10) 0.0168(9) 0.0022(7) 0.0030(8) -0.0042(8)
C6 0.0189(10) 0.0286(10) 0.0130(9) -0.0022(7) 0.0041(7) 0.0027(8)

loop_
_atom_type_symbol
_atom_type_description
_atom_type_scat_dispersion_real
_atom_type_scat_dispersion_imag
_atom_type_scat_source
C C 0.0033 0.0016 'International Tables Vol C Tables 4.2.6.8 and 6.1.1.4'
H H 0.0000 0.0000 'International Tables Vol C Tables 4.2.6.8 and 6.1.1.4'
Cl Cl 0.1484 0.1585 'International Tables Vol C Tables 4.2.6.8 and 6.1.1.4'
F F 0.0171 0.0103 'International Tables Vol C Tables 4.2.6.8 and 6.1.1.4'

loop_
_geom_angle_atom_site_label_1
_geom_angle_atom_site_label_2
_geom_angle_atom_site_label_3
_geom_angle
_geom_angle_site_symmetry_1
_geom_angle_site_symmetry_3
C8 C7 C13 121.60(17) . 3_667
C8 C7 H7 119.2 . .
C13 C7 H7 119.2 3_667 .
C7 C8 C9 121.62(16) . .
C7 C8 H8 119.2 . .
C9 C8 H8 119.2 . .
C10 C9 C14 118.98(17) . .
C10 C9 C8 122.70(17) . .
C14 C9 C8 118.33(16) . .
C11 C10 C9 120.78(17) . .
C11 C10 H10 119.6 . .
C9 C10 H10 119.6 . .
C12 C11 C10 120.61(17) . .
C12 C11 H11 119.7 . .
C10 C11 H11 119.7 . .
C11 C12 C13 121.01(17) . .
C11 C12 H12 119.5 . .
C13 C12 H12 119.5 . .
C12 C13 C14 118.72(16) . .
C12 C13 C7 122.96(17) . 3_667
C14 C13 C7 118.33(16) . 3_667
C9 C14 C13 119.89(16) . .
C9 C14 C14 120.44(19) . 3_667
C13 C14 C14 119.67(19) . 3_667
C16 C15 C21 121.70(17) . 3_775
C16 C15 H15 119.2 . .
C21 C15 H15 119.2 3_775 .
C15 C16 C17 121.46(16) . .
C15 C16 H16 119.3 . .
C17 C16 H16 119.3 . .
C18 C17 C22 118.87(16) . .
C18 C17 C16 122.63(16) . .
C22 C17 C16 118.50(16) . .
C19 C18 C17 120.60(17) . .
C19 C18 H18 119.7 . .
C17 C18 H18 119.7 . .
C20 C19 C18 120.92(17) . .
C20 C19 H19 119.5 . .
C18 C19 H19 119.5 . .
C19 C20 C21 120.79(18) . .
C19 C20 H20 119.6 . .
C21 C20 H20 119.6 . .
C20 C21 C22 118.70(16) . .
C20 C21 C15 122.87(16) . 3_775
C22 C21 C15 118.42(16) . 3_775
C17 C22 C22 120.21(19) . 3_775
C17 C22 C21 120.11(16) . .
C22 C22 C21 119.68(19) 3_775 .
C2 C1 C6 118.71(18) . .
C2 C1 Cl1 120.74(15) . .
C6 C1 Cl1 120.56(14) . .
F1 C2 C3 119.37(16) . .
F1 C2 C1 119.95(17) . .
C3 C2 C1 120.67(17) . .
F2 C3 C2 119.95(18) . .
F2 C3 C4 119.87(17) . .
C2 C3 C4 120.18(17) . .
F3 C4 C3 120.10(17) . .
F3 C4 C5 119.94(18) . .
C3 C4 C5 119.97(18) . .
F4 C5 C6 120.11(17) . .
F4 C5 C4 120.23(17) . .
C6 C5 C4 119.66(17) . .
F5 C6 C5 119.29(17) . .
F5 C6 C1 119.90(17) . .
C5 C6 C1 120.81(17) . .

loop_
_geom_bond_atom_site_label_1
_geom_bond_atom_site_label_2
_geom_bond_distance
_geom_bond_site_symmetry_2
C7 C8 1.345(3) .
C7 C13 1.443(2) 3_667
C7 H7 0.9500 .
C8 C9 1.435(3) .
C8 H8 0.9500 .
C9 C10 1.401(3) .
C9 C14 1.423(2) .
C10 C11 1.387(3) .
C10 H10 0.9500 .
C11 C12 1.384(3) .
C11 H11 0.9500 .
C12 C13 1.402(3) .
C12 H12 0.9500 .
C13 C14 1.426(2) .
C13 C7 1.443(2) 3_667
C14 C14 1.427(3) 3_667
C15 C16 1.342(3) .
C15 C21 1.438(2) 3_775
C15 H15 0.9500 .
C16 C17 1.439(2) .
C16 H16 0.9500 .
C17 C18 1.405(3) .
C17 C22 1.420(2) .
C18 C19 1.389(3) .
C18 H18 0.9500 .
C19 C20 1.383(3) .
C19 H19 0.9500 .
C20 C21 1.404(2) .
C20 H20 0.9500 .
C21 C22 1.428(2) .
C21 C15 1.438(2) 3_775
C22 C22 1.426(3) 3_775
Cl1 C1 1.691(2) .
F1 C2 1.338(2) .
F2 C3 1.350(2) .
F3 C4 1.340(2) .
F4 C5 1.370(2) .
F5 C6 1.338(2) .
C1 C2 1.385(2) .
C1 C6 1.389(3) .
C2 C3 1.376(3) .
C3 C4 1.379(3) .
C4 C5 1.383(3) .
C5 C6 1.379(3) .
